data_4349523
loop_
_publ_author_name
'Audran, G\'erard'
'Bagryanskaya, Elena'
'Bagryanskaya, Irina'
'Br\'emond, Paul'
'Edeleva, Mariya'
'Marque, Sylvain R. A.'
'Parkhomenko, Dmitriy'
'Tretyakov, Evgeny'
'Zhivetyeva, Svetlana'

_publ_section_title
;
 C--ON bond homolysis of alkoxyamines triggered by paramagnetic copper(ii)
 salts
;
_journal_issue 11
_journal_name_full 'Inorganic Chemistry Frontiers'
_journal_page_first 1464
_journal_paper_doi 10.1039/C6QI00277C
_journal_volume 3
_journal_year 2016
_chemical_formula_moiety 'C30 H39 Cu F12 N2 O8 P'
_chemical_formula_sum 'C30 H39 Cu F12 N2 O8 P'
_chemical_formula_weight 878.14
_chemical_name_systematic
; 
 [Diethyl-(2,2-dimethyl-1-(tert-butyl-(1-(pyridine-2-yl)ethoxy)amino)propyl)
 phosphonate-N,O]bis(1,1,1,5,5,5-hexafluoropentane-2,4-dionato)copper 
;
_space_group_IT_number 14
_space_group_name_Hall '-P 2ybc'
_space_group_name_H-M_alt 'P 1 21/c 1'
_symmetry_cell_setting monoclinic
_symmetry_space_group_name_H-M 'P 1 21/c 1'
_atom_sites_solution_hydrogens geom
_atom_sites_solution_primary direct
_atom_sites_solution_secondary difmap
_audit_creation_method SHELXL-97
_audit_update_record
;
2016-06-06 deposited with the CCDC.
2016-09-10 downloaded from the CCDC.
;
_cell_angle_alpha 90.00
_cell_angle_beta 96.1030(10)
_cell_angle_gamma 90.00
_cell_formula_units_Z 4
_cell_length_a 9.5604(2)
_cell_length_b 19.9209(6)
_cell_length_c 20.7180(6)
_cell_measurement_reflns_used 9808
_cell_measurement_temperature 200(2)
_cell_measurement_theta_max 25.35
_cell_measurement_theta_min 2.23
_cell_volume 3923.42(18)
_computing_cell_refinement 'Bruker SAINT'
_computing_data_collection 'Bruker APEX2'
_computing_data_reduction 'Bruker SAINT'
_computing_molecular_graphics 'Bruker SHELXTL'
_computing_publication_material 'Bruker SHELXTL'
_computing_structure_refinement 'SHELXL-97 (Sheldrick, 2008)'
_computing_structure_solution 'SHELXS-97 (Sheldrick, 2008)'
_diffrn_ambient_temperature 200(2)
_diffrn_measured_fraction_theta_full 0.999
_diffrn_measured_fraction_theta_max 0.999
_diffrn_measurement_device_type 'Bruker APEX-II CCD'
_diffrn_measurement_method '\f and \w scans'
_diffrn_radiation_monochromator graphite
_diffrn_radiation_source 'sealed tube'
_diffrn_radiation_type MoK\a
_diffrn_radiation_wavelength 0.71073
_diffrn_reflns_av_R_equivalents 0.0454
_diffrn_reflns_av_sigmaI/netI 0.0280
_diffrn_reflns_limit_h_max 11
_diffrn_reflns_limit_h_min -12
_diffrn_reflns_limit_k_max 25
_diffrn_reflns_limit_k_min -25
_diffrn_reflns_limit_l_max 26
_diffrn_reflns_limit_l_min -26
_diffrn_reflns_number 71583
_diffrn_reflns_theta_full 27.52
_diffrn_reflns_theta_max 27.52
_diffrn_reflns_theta_min 1.42
_diffrn_standards_number 0
_exptl_absorpt_coefficient_mu 0.701
_exptl_absorpt_correction_T_max 0.8621
_exptl_absorpt_correction_T_min 0.7999
_exptl_absorpt_correction_type multi-scan
_exptl_absorpt_process_details SADABS
_exptl_crystal_colour yellow
_exptl_crystal_density_diffrn 1.487
_exptl_crystal_density_method 'not measured'
_exptl_crystal_description plate
_exptl_crystal_F_000 1796
_exptl_crystal_size_max 0.40
_exptl_crystal_size_mid 0.40
_exptl_crystal_size_min 0.05
_refine_diff_density_max 0.982
_refine_diff_density_min -0.788
_refine_diff_density_rms 0.147
_refine_ls_extinction_method none
_refine_ls_goodness_of_fit_ref 1.080
_refine_ls_hydrogen_treatment constr
_refine_ls_matrix_type full
_refine_ls_number_parameters 521
_refine_ls_number_reflns 9027
_refine_ls_number_restraints 0
_refine_ls_restrained_S_all 1.080
_refine_ls_R_factor_all 0.0825
_refine_ls_R_factor_gt 0.0582
_refine_ls_shift/su_max 0.021
_refine_ls_shift/su_mean 0.001
_refine_ls_structure_factor_coef Fsqd
_refine_ls_weighting_details 'calc w=1/[\s^2^(Fo^2^)+(0.0968P)^2^+4.5354P] where P=(Fo^2^+2Fc^2^)/3'
_refine_ls_weighting_scheme calc
_refine_ls_wR_factor_gt 0.1591
_refine_ls_wR_factor_ref 0.1851
_reflns_number_gt 6896
_reflns_number_total 9027
_reflns_threshold_expression >2sigma(I)
_cod_data_source_file c6qi00277c2.cif
_cod_data_source_block RSSR_8
_cod_depositor_comments
;
The following automatic conversions were performed:

data item '_symmetry_cell_setting' value 'Monoclinic' was changed to
'monoclinic' in accordance with the
/home/saulius/struct/COD-crude-data/automatic-downloads/DataCite-retrospective/RSC/depositions/lib/dictionaries/cif_core.dic
dictionary named 'cif_core.dic' version 2.4.2 last updated on
2011-04-26.

Automatic conversion script
Id: cif_fix_values 6909 2019-04-08 15:41:33Z antanas 
;
_cod_original_sg_symbol_H-M 'P2(1)/c  '
_cod_database_code 4349523

loop_
_symmetry_equiv_pos_as_xyz
'x, y, z'
'-x, y+1/2, -z+1/2'
'-x, -y, -z'
'x, -y-1/2, z-1/2'

loop_
_atom_site_label
_atom_site_type_symbol
_atom_site_fract_x
_atom_site_fract_y
_atom_site_fract_z
_atom_site_U_iso_or_equiv
_atom_site_adp_type
_atom_site_occupancy
_atom_site_symmetry_multiplicity
_atom_site_calc_flag
_atom_site_refinement_flags
_atom_site_disorder_assembly
_atom_site_disorder_group
Cu1 Cu 0.38128(4) 0.431451(19) 0.270934(18) 0.03480(13) Uani 1 1 d . . .
P1 P 0.02636(8) 0.35765(4) 0.22962(4) 0.0345(2) Uani 1 1 d . . .
C25 C 0.1292(8) 0.1905(4) 0.2948(4) 0.130(3) Uani 1 1 d . . .
H25A H 0.2157 0.1645 0.3050 0.195 Uiso 1 1 calc R . .
H25B H 0.0528 0.1604 0.2780 0.195 Uiso 1 1 calc R . .
H25C H 0.1042 0.2128 0.3341 0.195 Uiso 1 1 calc R . .
C23 C -0.0610(5) 0.2405(2) 0.0859(2) 0.0629(11) Uani 1 1 d . . .
H23A H -0.1056 0.2078 0.0550 0.094 Uiso 1 1 calc R . .
H23B H -0.1191 0.2465 0.1217 0.094 Uiso 1 1 calc R . .
H23C H 0.0323 0.2243 0.1031 0.094 Uiso 1 1 calc R . .
F3 F 0.3593(5) 0.26343(17) 0.4263(2) 0.1280(16) Uani 1 1 d . . .
F4 F 0.4153(8) 0.3278(2) 0.50462(17) 0.176(3) Uani 1 1 d . . .
F5 F 0.5611(5) 0.2996(2) 0.4438(2) 0.1328(17) Uani 1 1 d . . .
O2 O 0.3839(3) 0.50419(11) 0.20568(11) 0.0425(5) Uani 1 1 d . . .
F7 F 0.8437(4) 0.5719(3) 0.3367(2) 0.1274(17) Uani 1 1 d . . .
F8 F 0.6995(4) 0.63563(15) 0.37004(17) 0.0940(10) Uani 1 1 d . . .
F9 F 0.7387(6) 0.5401(2) 0.41213(17) 0.147(2) Uani 1 1 d . . .
F10 F 0.3908(9) 0.5890(2) 0.10594(18) 0.183(3) Uani 1 1 d . . .
F11 F 0.4460(5) 0.67001(15) 0.16678(18) 0.1102(13) Uani 1 1 d . . .
F12 F 0.2543(5) 0.6265(3) 0.1663(3) 0.181(3) Uani 1 1 d . . .
O8 O 0.1628(3) 0.38720(14) 0.25311(12) 0.0481(6) Uani 1 1 d . . .
O7 O 0.0244(3) 0.27923(12) 0.23060(13) 0.0493(6) Uani 1 1 d . . .
O6 O -0.0932(3) 0.37562(14) 0.27383(12) 0.0461(6) Uani 1 1 d . . .
O5 O 0.1556(2) 0.33320(11) 0.12212(11) 0.0342(5) Uani 1 1 d . . .
O4 O 0.3009(3) 0.49644(12) 0.32790(12) 0.0435(5) Uani 1 1 d . . .
O3 O 0.4124(3) 0.36489(11) 0.34243(11) 0.0408(5) Uani 1 1 d . . .
C26 C 0.5380(4) 0.58340(17) 0.26315(18) 0.0431(8) Uani 1 1 d . . .
H26A H 0.5609 0.6298 0.2651 0.052 Uiso 1 1 calc R . .
O1 O 0.5945(3) 0.47840(12) 0.31428(12) 0.0446(6) Uani 1 1 d . . .
C7 C -0.0956(4) 0.46154(18) 0.1463(2) 0.0481(9) Uani 1 1 d . . .
N1 N 0.4576(3) 0.36312(12) 0.21208(13) 0.0321(5) Uani 1 1 d . . .
C1 C 0.1508(6) 0.2397(3) 0.2470(3) 0.0747(15) Uani 1 1 d . . .
H1 H 0.1775 0.2172 0.2075 0.090 Uiso 1 1 calc R . .
H2 H 0.2290 0.2697 0.2637 0.090 Uiso 1 1 calc R . .
C2 C -0.0578(7) 0.3859(5) 0.3431(3) 0.115(3) Uani 1 1 d . . .
H2A H 0.0426 0.3740 0.3538 0.138 Uiso 1 1 calc R . .
H2B H -0.0669 0.4344 0.3520 0.138 Uiso 1 1 calc R . .
C3 C -0.0577(3) 0.38380(16) 0.15025(16) 0.0359(7) Uani 1 1 d . . .
H12 H -0.1498 0.3596 0.1442 0.043 Uiso 1 1 calc R . .
C4 C -0.1045(12) 0.4868(4) 0.0782(3) 0.158(5) Uani 1 1 d . . .
H4 H -0.1810 0.4637 0.0518 0.238 Uiso 1 1 calc R . .
H3 H -0.0154 0.4782 0.0603 0.238 Uiso 1 1 calc R . .
H5 H -0.1231 0.5352 0.0777 0.238 Uiso 1 1 calc R . .
C5 C 0.0070(7) 0.5053(3) 0.1860(5) 0.148(4) Uani 1 1 d . . .
H6 H 0.0928 0.5098 0.1644 0.223 Uiso 1 1 calc R . .
H8 H 0.0302 0.4852 0.2290 0.223 Uiso 1 1 calc R . .
H7 H -0.0347 0.5498 0.1908 0.223 Uiso 1 1 calc R . .
C6 C -0.2386(6) 0.4726(3) 0.1693(4) 0.101(2) Uani 1 1 d . . .
H11 H -0.2653 0.5199 0.1634 0.151 Uiso 1 1 calc R . .
H10 H -0.2351 0.4609 0.2154 0.151 Uiso 1 1 calc R . .
H9 H -0.3082 0.4443 0.1441 0.151 Uiso 1 1 calc R . .
N2 N 0.0215(3) 0.36154(14) 0.09534(13) 0.0364(6) Uani 1 1 d . . .
C8 C 0.2677(3) 0.38177(16) 0.12339(15) 0.0342(6) Uani 1 1 d . . .
H17 H 0.2474 0.4199 0.1524 0.041 Uiso 1 1 calc R . .
C9 C 0.3942(3) 0.34329(16) 0.15415(16) 0.0346(6) Uani 1 1 d . . .
C10 C 0.5736(4) 0.33055(18) 0.23732(18) 0.0416(7) Uani 1 1 d . . .
H16 H 0.6203 0.3456 0.2775 0.050 Uiso 1 1 calc R . .
C11 C 0.6277(4) 0.27594(18) 0.2072(2) 0.0480(9) Uani 1 1 d . . .
H15 H 0.7105 0.2542 0.2262 0.058 Uiso 1 1 calc R . .
C12 C 0.5604(4) 0.25366(19) 0.1497(2) 0.0524(10) Uani 1 1 d . . .
H14 H 0.5933 0.2152 0.1288 0.063 Uiso 1 1 calc R . .
C13 C 0.4433(4) 0.28831(19) 0.1226(2) 0.0473(8) Uani 1 1 d . . .
H13 H 0.3963 0.2743 0.0821 0.057 Uiso 1 1 calc R . .
C14 C 0.2929(4) 0.4092(2) 0.05699(18) 0.0497(9) Uani 1 1 d . . .
H20 H 0.3175 0.3722 0.0291 0.075 Uiso 1 1 calc R . .
H18 H 0.3702 0.4417 0.0619 0.075 Uiso 1 1 calc R . .
H19 H 0.2073 0.4313 0.0372 0.075 Uiso 1 1 calc R . .
C15 C -0.0464(4) 0.3072(2) 0.05185(19) 0.0507(9) Uani 1 1 d . . .
C16 C -0.1923(5) 0.3303(3) 0.0230(3) 0.0775(15) Uani 1 1 d . . .
H22 H -0.2502 0.3402 0.0581 0.116 Uiso 1 1 calc R . .
H21 H -0.2369 0.2948 -0.0047 0.116 Uiso 1 1 calc R . .
H23 H -0.1832 0.3709 -0.0030 0.116 Uiso 1 1 calc R . .
C17 C 0.0449(6) 0.2988(3) -0.0039(2) 0.0806(16) Uani 1 1 d . . .
H26 H 0.0559 0.3424 -0.0248 0.121 Uiso 1 1 calc R . .
H24 H -0.0001 0.2671 -0.0357 0.121 Uiso 1 1 calc R . .
H25 H 0.1376 0.2817 0.0132 0.121 Uiso 1 1 calc R . .
C18 C 0.2944(4) 0.48860(18) 0.38652(18) 0.0446(8) Uani 1 1 d . A .
C19 C 0.3344(5) 0.4330(2) 0.42521(19) 0.0574(11) Uani 1 1 d . . .
H28 H 0.3227 0.4345 0.4702 0.069 Uiso 1 1 calc R . .
C20 C 0.3906(4) 0.37592(18) 0.39992(17) 0.0452(8) Uani 1 1 d . . .
C21 C 0.4308(7) 0.3170(2) 0.4450(2) 0.0710(14) Uani 1 1 d . . .
C22 C 0.2340(7) 0.5499(3) 0.4195(3) 0.0735(14) Uani 1 1 d . . .
F1 F 0.192(5) 0.5950(10) 0.3806(8) 0.181(14) Uani 0.50(2) 1 d P A 1
F2 F 0.1238(17) 0.5336(7) 0.4478(10) 0.116(5) Uani 0.50(2) 1 d P A 1
F6 F 0.3094(16) 0.5722(13) 0.4654(15) 0.176(12) Uani 0.50(2) 1 d P A 1
F1' F 0.313(2) 0.6032(5) 0.4089(11) 0.113(6) Uani 0.50(2) 1 d P A 2
F2' F 0.1124(14) 0.5625(14) 0.3966(17) 0.188(15) Uani 0.50(2) 1 d P A 2
F6' F 0.248(4) 0.5480(7) 0.4808(6) 0.173(13) Uani 0.50(2) 1 d P A 2
C27 C 0.4381(4) 0.56139(17) 0.21517(17) 0.0421(8) Uani 1 1 d . . .
C28 C 0.6077(4) 0.54008(17) 0.30946(17) 0.0401(7) Uani 1 1 d . . .
C29 C 0.7184(5) 0.5720(2) 0.3595(2) 0.0578(10) Uani 1 1 d . . .
C30 C 0.3836(6) 0.6121(2) 0.1625(2) 0.0658(12) Uani 1 1 d . . .
C24 C -0.1297(16) 0.3534(5) 0.3826(4) 0.201(6) Uani 1 1 d . . .
H24A H -0.0949 0.3649 0.4275 0.301 Uiso 1 1 calc R . .
H24B H -0.1194 0.3051 0.3760 0.301 Uiso 1 1 calc R . .
H24C H -0.2292 0.3658 0.3743 0.301 Uiso 1 1 calc R . .

loop_
_atom_site_aniso_label
_atom_site_aniso_U_11
_atom_site_aniso_U_22
_atom_site_aniso_U_33
_atom_site_aniso_U_23
_atom_site_aniso_U_13
_atom_site_aniso_U_12
Cu1 0.0450(2) 0.0296(2) 0.0303(2) 0.00288(14) 0.00604(16) 0.00297(15)
P1 0.0336(4) 0.0385(4) 0.0328(4) 0.0050(3) 0.0095(3) 0.0004(3)
C25 0.128(6) 0.099(5) 0.172(7) 0.091(5) 0.058(5) 0.057(4)
C23 0.071(3) 0.048(2) 0.070(3) -0.014(2) 0.009(2) -0.021(2)
F3 0.186(4) 0.059(2) 0.137(3) 0.042(2) 0.008(3) -0.027(2)
F4 0.385(8) 0.099(3) 0.0535(19) 0.0390(19) 0.063(3) 0.090(4)
F5 0.126(3) 0.134(3) 0.138(3) 0.085(3) 0.010(3) 0.052(3)
O2 0.0577(15) 0.0325(12) 0.0361(12) 0.0042(9) -0.0004(10) -0.0037(10)
F7 0.0587(19) 0.194(5) 0.125(3) -0.060(3) -0.009(2) -0.009(2)
F8 0.110(2) 0.0634(18) 0.101(2) -0.0316(16) -0.0248(19) -0.0046(16)
F9 0.255(6) 0.106(3) 0.062(2) 0.0223(19) -0.064(3) -0.075(3)
F10 0.401(10) 0.081(3) 0.053(2) 0.0174(18) -0.044(3) 0.040(4)
F11 0.160(3) 0.0547(17) 0.107(3) 0.0431(17) -0.028(2) -0.0276(19)
F12 0.086(3) 0.159(4) 0.290(7) 0.162(5) -0.016(3) 0.014(3)
O8 0.0409(13) 0.0683(18) 0.0359(12) 0.0017(12) 0.0081(10) -0.0087(12)
O7 0.0571(15) 0.0374(13) 0.0551(15) 0.0133(11) 0.0132(12) 0.0064(11)
O6 0.0414(13) 0.0593(16) 0.0401(13) 0.0022(11) 0.0167(11) 0.0007(11)
O5 0.0322(11) 0.0350(11) 0.0361(11) 0.0009(9) 0.0064(9) -0.0022(9)
O4 0.0529(14) 0.0359(12) 0.0420(13) 0.0001(10) 0.0071(11) 0.0066(10)
O3 0.0542(14) 0.0339(12) 0.0347(12) 0.0046(9) 0.0068(10) 0.0036(10)
C26 0.055(2) 0.0311(16) 0.0439(19) 0.0017(13) 0.0074(16) -0.0049(14)
O1 0.0499(14) 0.0362(12) 0.0469(14) 0.0046(10) 0.0015(11) 0.0028(10)
C7 0.051(2) 0.0375(18) 0.058(2) 0.0120(16) 0.0164(17) 0.0120(15)
N1 0.0359(13) 0.0273(12) 0.0344(13) 0.0017(10) 0.0092(10) -0.0023(10)
C1 0.081(3) 0.065(3) 0.083(3) 0.029(3) 0.031(3) 0.035(2)
C2 0.084(4) 0.209(8) 0.059(3) -0.052(4) 0.039(3) -0.043(5)
C3 0.0350(16) 0.0362(16) 0.0373(16) 0.0063(13) 0.0079(13) 0.0015(12)
C4 0.315(13) 0.088(5) 0.084(4) 0.051(4) 0.078(6) 0.105(7)
C5 0.085(4) 0.031(2) 0.315(13) -0.009(4) -0.042(6) 0.006(3)
C6 0.089(4) 0.071(3) 0.153(6) 0.043(4) 0.065(4) 0.043(3)
N2 0.0351(14) 0.0422(15) 0.0318(13) 0.0001(11) 0.0026(11) -0.0013(11)
C8 0.0372(16) 0.0349(16) 0.0316(15) 0.0002(12) 0.0091(12) -0.0035(12)
C9 0.0332(15) 0.0349(16) 0.0376(16) -0.0016(13) 0.0124(12) -0.0051(12)
C10 0.0349(16) 0.0432(18) 0.0470(19) 0.0049(15) 0.0065(14) -0.0002(14)
C11 0.0371(18) 0.0411(19) 0.067(2) 0.0076(17) 0.0127(17) 0.0075(14)
C12 0.0434(19) 0.0361(18) 0.081(3) -0.0125(18) 0.0220(19) 0.0016(15)
C13 0.0420(18) 0.049(2) 0.053(2) -0.0149(17) 0.0115(16) -0.0006(15)
C14 0.052(2) 0.060(2) 0.0386(19) 0.0048(16) 0.0127(16) -0.0095(18)
C15 0.050(2) 0.061(2) 0.0415(19) -0.0088(17) 0.0042(16) -0.0164(17)
C16 0.063(3) 0.105(4) 0.059(3) 0.003(3) -0.020(2) -0.016(3)
C17 0.088(3) 0.106(4) 0.051(2) -0.038(3) 0.019(2) -0.044(3)
C18 0.052(2) 0.0408(18) 0.0427(19) -0.0056(15) 0.0128(15) -0.0007(15)
C19 0.092(3) 0.048(2) 0.0351(19) 0.0013(16) 0.022(2) 0.002(2)
C20 0.062(2) 0.0395(18) 0.0348(17) 0.0054(14) 0.0079(16) -0.0023(16)
C21 0.116(4) 0.051(2) 0.050(2) 0.019(2) 0.025(3) 0.012(3)
C22 0.097(4) 0.057(3) 0.070(3) -0.013(2) 0.028(3) 0.011(3)
F1 0.36(4) 0.099(11) 0.099(10) 0.029(9) 0.101(17) 0.135(18)
F2 0.095(8) 0.140(9) 0.120(10) -0.054(9) 0.042(7) 0.024(6)
F6 0.115(9) 0.168(18) 0.24(3) -0.165(19) -0.020(12) 0.002(9)
F1' 0.169(12) 0.036(4) 0.147(12) -0.028(5) 0.077(10) -0.020(5)
F2' 0.070(7) 0.22(2) 0.26(3) -0.17(2) -0.048(11) 0.079(9)
F6' 0.40(4) 0.074(7) 0.060(6) 0.004(5) 0.097(14) 0.071(12)
C27 0.053(2) 0.0340(17) 0.0397(18) 0.0050(13) 0.0057(15) 0.0000(14)
C28 0.0442(18) 0.0377(17) 0.0395(18) -0.0019(14) 0.0096(14) -0.0010(14)
C29 0.075(3) 0.052(2) 0.043(2) -0.0047(17) -0.0042(19) -0.004(2)
C30 0.087(3) 0.043(2) 0.063(3) 0.0162(19) -0.013(2) -0.005(2)
C24 0.377(19) 0.173(9) 0.050(4) 0.038(5) 0.009(7) -0.068(11)

loop_
_atom_type_symbol
_atom_type_description
_atom_type_scat_dispersion_real
_atom_type_scat_dispersion_imag
_atom_type_scat_source
C C 0.0033 0.0016 'International Tables Vol C Tables 4.2.6.8 and 6.1.1.4'
H H 0.0000 0.0000 'International Tables Vol C Tables 4.2.6.8 and 6.1.1.4'
N N 0.0061 0.0033 'International Tables Vol C Tables 4.2.6.8 and 6.1.1.4'
O O 0.0106 0.0060 'International Tables Vol C Tables 4.2.6.8 and 6.1.1.4'
F F 0.0171 0.0103 'International Tables Vol C Tables 4.2.6.8 and 6.1.1.4'
P P 0.1023 0.0942 'International Tables Vol C Tables 4.2.6.8 and 6.1.1.4'
Cu Cu 0.3201 1.2651 'International Tables Vol C Tables 4.2.6.8 and 6.1.1.4'

loop_
_geom_angle_atom_site_label_1
_geom_angle_atom_site_label_2
_geom_angle_atom_site_label_3
_geom_angle
O4 Cu1 O2 87.83(10)
O4 Cu1 O3 91.67(10)
O2 Cu1 O3 169.69(10)
O4 Cu1 N1 178.09(11)
O2 Cu1 N1 92.83(10)
O3 Cu1 N1 88.00(10)
O4 Cu1 O8 86.64(10)
O2 Cu1 O8 104.59(10)
O3 Cu1 O8 85.66(10)
N1 Cu1 O8 91.46(10)
O4 Cu1 O1 83.47(10)
O2 Cu1 O1 84.02(9)
O3 Cu1 O1 85.69(9)
N1 Cu1 O1 98.38(10)
O8 Cu1 O1 166.65(9)
O8 P1 O7 114.09(16)
O8 P1 O6 112.93(15)
O7 P1 O6 102.05(14)
O8 P1 C3 118.35(15)
O7 P1 C3 106.98(15)
O6 P1 C3 100.43(14)
C1 C25 H25A 109.5
C1 C25 H25B 109.5
H25A C25 H25B 109.5
C1 C25 H25C 109.5
H25A C25 H25C 109.5
H25B C25 H25C 109.5
C15 C23 H23A 109.5
C15 C23 H23B 109.5
H23A C23 H23B 109.5
C15 C23 H23C 109.5
H23A C23 H23C 109.5
H23B C23 H23C 109.5
C27 O2 Cu1 126.1(2)
P1 O8 Cu1 169.92(16)
C1 O7 P1 122.3(3)
C2 O6 P1 119.8(3)
C8 O5 N2 111.7(2)
C18 O4 Cu1 124.9(2)
C20 O3 Cu1 124.5(2)
C27 C26 C28 122.7(3)
C27 C26 H26A 118.7
C28 C26 H26A 118.7
C28 O1 Cu1 117.2(2)
C5 C7 C4 107.0(7)
C5 C7 C6 107.7(5)
C4 C7 C6 106.6(5)
C5 C7 C3 114.1(3)
C4 C7 C3 111.5(4)
C6 C7 C3 109.6(3)
C10 N1 C9 118.8(3)
C10 N1 Cu1 115.3(2)
C9 N1 Cu1 125.5(2)
C25 C1 O7 110.9(4)
C25 C1 H1 109.5
O7 C1 H1 109.5
C25 C1 H2 109.5
O7 C1 H2 109.5
H1 C1 H2 108.0
C24 C2 O6 118.0(7)
C24 C2 H2A 107.8
O6 C2 H2A 107.8
C24 C2 H2B 107.8
O6 C2 H2B 107.8
H2A C2 H2B 107.1
N2 C3 C7 112.3(3)
N2 C3 P1 112.9(2)
C7 C3 P1 113.5(2)
N2 C3 H12 105.8
C7 C3 H12 105.8
P1 C3 H12 105.8
C7 C4 H4 109.5
C7 C4 H3 109.5
H4 C4 H3 109.5
C7 C4 H5 109.5
H4 C4 H5 109.5
H3 C4 H5 109.5
C7 C5 H6 109.5
C7 C5 H8 109.5
H6 C5 H8 109.5
C7 C5 H7 109.5
H6 C5 H7 109.5
H8 C5 H7 109.5
C7 C6 H11 109.5
C7 C6 H10 109.5
H11 C6 H10 109.5
C7 C6 H9 109.5
H11 C6 H9 109.5
H10 C6 H9 109.5
O5 N2 C3 108.7(2)
O5 N2 C15 104.8(3)
C3 N2 C15 116.4(3)
O5 C8 C9 103.1(2)
O5 C8 C14 114.4(3)
C9 C8 C14 111.5(3)
O5 C8 H17 109.2
C9 C8 H17 109.2
C14 C8 H17 109.2
N1 C9 C13 120.7(3)
N1 C9 C8 119.4(3)
C13 C9 C8 119.9(3)
N1 C10 C11 122.6(3)
N1 C10 H16 118.7
C11 C10 H16 118.7
C12 C11 C10 119.0(3)
C12 C11 H15 120.5
C10 C11 H15 120.5
C11 C12 C13 118.5(3)
C11 C12 H14 120.7
C13 C12 H14 120.7
C12 C13 C9 120.3(4)
C12 C13 H13 119.9
C9 C13 H13 119.9
C8 C14 H20 109.5
C8 C14 H18 109.5
H20 C14 H18 109.5
C8 C14 H19 109.5
H20 C14 H19 109.5
H18 C14 H19 109.5
N2 C15 C23 113.9(3)
N2 C15 C16 109.5(4)
C23 C15 C16 108.7(4)
N2 C15 C17 106.5(3)
C23 C15 C17 110.2(4)
C16 C15 C17 107.9(4)
C15 C16 H22 109.5
C15 C16 H21 109.5
H22 C16 H21 109.5
C15 C16 H23 109.5
H22 C16 H23 109.5
H21 C16 H23 109.5
C15 C17 H26 109.5
C15 C17 H24 109.5
H26 C17 H24 109.5
C15 C17 H25 109.5
H26 C17 H25 109.5
H24 C17 H25 109.5
O4 C18 C19 128.8(3)
O4 C18 C22 113.3(4)
C19 C18 C22 117.8(4)
C20 C19 C18 121.9(3)
C20 C19 H28 119.1
C18 C19 H28 119.1
O3 C20 C19 128.0(3)
O3 C20 C21 113.1(3)
C19 C20 C21 118.9(3)
F4 C21 F5 105.9(6)
F4 C21 F3 108.3(5)
F5 C21 F3 104.5(5)
F4 C21 C20 114.5(4)
F5 C21 C20 112.1(4)
F3 C21 C20 111.0(4)
F6' C22 F1 131.5(10)
F6' C22 F6 40.1(11)
F1 C22 F6 111.6(14)
F6' C22 F2 62.6(11)
F1 C22 F2 104.3(14)
F6 C22 F2 100.3(12)
F6' C22 F2' 112.6(14)
F1 C22 F2' 51.4(12)
F6 C22 F2' 133.1(10)
F2 C22 F2' 56.5(14)
F6' C22 F1' 100.9(11)
F1 C22 F1' 58.1(14)
F6 C22 F1' 62.5(13)
F2 C22 F1' 140.6(7)
F2' C22 F1' 107.7(14)
F6' C22 C18 114.7(8)
F1 C22 C18 113.4(7)
F6 C22 C18 114.7(8)
F2 C22 C18 111.2(7)
F2' C22 C18 111.9(7)
F1' C22 C18 108.2(6)
O2 C27 C26 130.1(3)
O2 C27 C30 112.4(3)
C26 C27 C30 117.5(3)
O1 C28 C26 128.3(3)
O1 C28 C29 115.0(3)
C26 C28 C29 116.7(3)
F9 C29 F8 110.9(4)
F9 C29 F7 104.2(5)
F8 C29 F7 101.9(4)
F9 C29 C28 114.0(4)
F8 C29 C28 114.7(4)
F7 C29 C28 110.0(4)
F10 C30 F12 106.7(6)
F10 C30 F11 108.4(5)
F12 C30 F11 103.6(5)
F10 C30 C27 111.8(4)
F12 C30 C27 111.2(4)
F11 C30 C27 114.6(4)
C2 C24 H24A 109.5
C2 C24 H24B 109.5
H24A C24 H24B 109.5
C2 C24 H24C 109.5
H24A C24 H24C 109.5
H24B C24 H24C 109.5

loop_
_geom_bond_atom_site_label_1
_geom_bond_atom_site_label_2
_geom_bond_distance
Cu1 O4 1.963(2)
Cu1 O2 1.984(2)
Cu1 O3 1.987(2)
Cu1 N1 2.015(3)
Cu1 O8 2.261(2)
Cu1 O1 2.334(3)
P1 O8 1.467(3)
P1 O7 1.562(3)
P1 O6 1.580(2)
P1 C3 1.828(3)
C25 C1 1.424(7)
C25 H25A 0.9800
C25 H25B 0.9800
C25 H25C 0.9800
C23 C15 1.517(6)
C23 H23A 0.9800
C23 H23B 0.9800
C23 H23C 0.9800
F3 C21 1.304(7)
F4 C21 1.279(6)
F5 C21 1.295(7)
O2 C27 1.259(4)
F7 C29 1.333(6)
F8 C29 1.303(5)
F9 C29 1.259(5)
F10 C30 1.267(7)
F11 C30 1.298(5)
F12 C30 1.280(7)
O7 C1 1.452(5)
O6 C2 1.454(6)
O5 C8 1.442(4)
O5 N2 1.456(3)
O4 C18 1.233(4)
O3 C20 1.250(4)
C26 C27 1.375(5)
C26 C28 1.404(5)
C26 H26A 0.9500
O1 C28 1.240(4)
C7 C5 1.492(8)
C7 C4 1.493(7)
C7 C6 1.511(6)
C7 C3 1.590(5)
N1 C10 1.342(4)
N1 C9 1.345(4)
C1 H1 0.9900
C1 H2 0.9900
C2 C24 1.296(11)
C2 H2A 0.9900
C2 H2B 0.9900
C3 N2 1.499(4)
C3 H12 1.0000
C4 H4 0.9800
C4 H3 0.9800
C4 H5 0.9800
C5 H6 0.9800
C5 H8 0.9800
C5 H7 0.9800
C6 H11 0.9800
C6 H10 0.9800
C6 H9 0.9800
N2 C15 1.511(4)
C8 C9 1.514(5)
C8 C14 1.523(5)
C8 H17 1.0000
C9 C13 1.383(5)
C10 C11 1.382(5)
C10 H16 0.9500
C11 C12 1.367(6)
C11 H15 0.9500
C12 C13 1.383(6)
C12 H14 0.9500
C13 H13 0.9500
C14 H20 0.9800
C14 H18 0.9800
C14 H19 0.9800
C15 C16 1.529(6)
C15 C17 1.529(6)
C16 H22 0.9800
C16 H21 0.9800
C16 H23 0.9800
C17 H26 0.9800
C17 H24 0.9800
C17 H25 0.9800
C18 C19 1.396(5)
C18 C22 1.541(6)
C19 C20 1.385(5)
C19 H28 0.9500
C20 C21 1.523(5)
C22 F6' 1.265(13)
C22 F1 1.245(12)
C22 F6 1.215(14)
C22 F2 1.301(12)
C22 F2' 1.234(12)
C22 F1' 1.334(10)
C27 C30 1.536(5)
C28 C29 1.538(5)
C24 H24A 0.9800
C24 H24B 0.9800
C24 H24C 0.9800

loop_
_geom_torsion_atom_site_label_1
_geom_torsion_atom_site_label_2
_geom_torsion_atom_site_label_3
_geom_torsion_atom_site_label_4
_geom_torsion
O4 Cu1 O2 C27 52.8(3)
O3 Cu1 O2 C27 -34.6(7)
N1 Cu1 O2 C27 -129.0(3)
O8 Cu1 O2 C27 138.8(3)
O1 Cu1 O2 C27 -30.8(3)
O7 P1 O8 Cu1 89.2(11)
O6 P1 O8 Cu1 -154.9(10)
C3 P1 O8 Cu1 -38.0(11)
O4 Cu1 O8 P1 138.3(11)
O2 Cu1 O8 P1 51.4(11)
O3 Cu1 O8 P1 -129.8(11)
N1 Cu1 O8 P1 -41.9(11)
O1 Cu1 O8 P1 -180(100)
O8 P1 O7 C1 -6.1(4)
O6 P1 O7 C1 -128.2(3)
C3 P1 O7 C1 126.8(3)
O8 P1 O6 C2 -31.2(5)
O7 P1 O6 C2 91.7(5)
C3 P1 O6 C2 -158.2(5)
O2 Cu1 O4 C18 -165.0(3)
O3 Cu1 O4 C18 4.7(3)
N1 Cu1 O4 C18 85(3)
O8 Cu1 O4 C18 90.2(3)
O1 Cu1 O4 C18 -80.8(3)
O4 Cu1 O3 C20 -5.0(3)
O2 Cu1 O3 C20 82.0(6)
N1 Cu1 O3 C20 176.8(3)
O8 Cu1 O3 C20 -91.5(3)
O1 Cu1 O3 C20 78.3(3)
O4 Cu1 O1 C28 -55.3(3)
O2 Cu1 O1 C28 33.2(3)
O3 Cu1 O1 C28 -147.4(3)
N1 Cu1 O1 C28 125.2(3)
O8 Cu1 O1 C28 -97.7(5)
O4 Cu1 N1 C10 -124(3)
O2 Cu1 N1 C10 125.8(2)
O3 Cu1 N1 C10 -43.9(2)
O8 Cu1 N1 C10 -129.5(2)
O1 Cu1 N1 C10 41.4(2)
O4 Cu1 N1 C9 48(3)
O2 Cu1 N1 C9 -61.8(2)
O3 Cu1 N1 C9 128.5(2)
O8 Cu1 N1 C9 42.9(2)
O1 Cu1 N1 C9 -146.1(2)
P1 O7 C1 C25 130.2(6)
P1 O6 C2 C24 -129.2(9)
C5 C7 C3 N2 -95.5(6)
C4 C7 C3 N2 25.9(6)
C6 C7 C3 N2 143.7(4)
C5 C7 C3 P1 34.1(6)
C4 C7 C3 P1 155.5(6)
C6 C7 C3 P1 -86.7(4)
O8 P1 C3 N2 66.9(3)
O7 P1 C3 N2 -63.6(3)
O6 P1 C3 N2 -169.7(2)
O8 P1 C3 C7 -62.4(3)
O7 P1 C3 C7 167.1(2)
O6 P1 C3 C7 60.9(3)
C8 O5 N2 C3 -96.8(3)
C8 O5 N2 C15 138.1(3)
C7 C3 N2 O5 121.8(3)
P1 C3 N2 O5 -8.2(3)
C7 C3 N2 C15 -120.3(3)
P1 C3 N2 C15 109.8(3)
N2 O5 C8 C9 178.4(2)
N2 O5 C8 C14 -60.4(3)
C10 N1 C9 C13 3.1(5)
Cu1 N1 C9 C13 -169.1(2)
C10 N1 C9 C8 -176.9(3)
Cu1 N1 C9 C8 10.9(4)
O5 C8 C9 N1 -115.5(3)
C14 C8 C9 N1 121.3(3)
O5 C8 C9 C13 64.5(4)
C14 C8 C9 C13 -58.7(4)
C9 N1 C10 C11 -2.3(5)
Cu1 N1 C10 C11 170.7(3)
N1 C10 C11 C12 -0.5(5)
C10 C11 C12 C13 2.4(6)
C11 C12 C13 C9 -1.5(6)
N1 C9 C13 C12 -1.3(5)
C8 C9 C13 C12 178.7(3)
O5 N2 C15 C23 55.6(4)
C3 N2 C15 C23 -64.4(4)
O5 N2 C15 C16 177.6(3)
C3 N2 C15 C16 57.5(4)
O5 N2 C15 C17 -66.0(4)
C3 N2 C15 C17 173.9(4)
Cu1 O4 C18 C19 -3.2(6)
Cu1 O4 C18 C22 176.5(3)
O4 C18 C19 C20 0.1(7)
C22 C18 C19 C20 -179.5(4)
Cu1 O3 C20 C19 4.0(6)
Cu1 O3 C20 C21 -177.0(3)
C18 C19 C20 O3 -0.6(7)
C18 C19 C20 C21 -179.5(4)
O3 C20 C21 F4 177.2(6)
C19 C20 C21 F4 -3.8(8)
O3 C20 C21 F5 56.6(6)
C19 C20 C21 F5 -124.3(5)
O3 C20 C21 F3 -59.8(6)
C19 C20 C21 F3 119.2(5)
O4 C18 C22 F6' -168.8(19)
C19 C18 C22 F6' 10.9(19)
O4 C18 C22 F1 5(2)
C19 C18 C22 F1 -175(2)
O4 C18 C22 F6 -125(2)
C19 C18 C22 F6 55(2)
O4 C18 C22 F2 122.6(12)
C19 C18 C22 F2 -57.7(13)
O4 C18 C22 F2' 61(2)
C19 C18 C22 F2' -119(2)
O4 C18 C22 F1' -57.0(13)
C19 C18 C22 F1' 122.6(13)
Cu1 O2 C27 C26 19.6(6)
Cu1 O2 C27 C30 -162.3(3)
C28 C26 C27 O2 5.6(6)
C28 C26 C27 C30 -172.4(4)
Cu1 O1 C28 C26 -25.3(5)
Cu1 O1 C28 C29 157.0(3)
C27 C26 C28 O1 1.5(6)
C27 C26 C28 C29 179.1(4)
O1 C28 C29 F9 -27.5(6)
C26 C28 C29 F9 154.6(5)
O1 C28 C29 F8 -156.9(4)
C26 C28 C29 F8 25.2(6)
O1 C28 C29 F7 89.0(5)
C26 C28 C29 F7 -88.9(5)
O2 C27 C30 F10 -50.0(7)
C26 C27 C30 F10 128.3(6)
O2 C27 C30 F12 69.1(6)
C26 C27 C30 F12 -112.6(5)
O2 C27 C30 F11 -173.9(4)
C26 C27 C30 F11 4.5(7)
